data_2020464
loop_
_publ_author_name
'Liang, Feng-Lan'
'Ma, De-Yun'
'Qin, Liang'

_publ_section_title
;
 A hydrostable and twofold interpenetrating three-dimensional
 zinc--organic framework with rob topology based on 4,4'-oxydibenzoate and
 3,3'-dimethyl-4,4'-bipyridine ligands
;
_journal_coeditor_code FP3027
_journal_issue 5
_journal_name_full 'Acta Crystallographica Section C'
_journal_page_first 373
_journal_page_last 378
_journal_paper_doi 10.1107/S205322961600437X
_journal_volume 72
_journal_year 2016
_chemical_formula_iupac '[Zn2 (C14 H8 O5)2 (C12 H12 N2)], 4H2 O'
_chemical_formula_moiety 'C40 H36 N2 O14 Zn2'
_chemical_formula_sum 'C40 H36 N2 O14 Zn2'
_chemical_formula_weight 899.5
_chemical_name_systematic
;Poly[[(\m~2~-3,3'-dimethyl-4,4'-bipyridine-\k^2^<i>N</i>:<i>N</i>')bis(\m~4~-4,4'-oxydibenzoato-\k^4^<i>O</i>:<i>O</i>':<i>O</i>'':<i>O</i>''')dizinc]
tetrahydrate]
;
_space_group_IT_number 54
_symmetry_cell_setting orthorhombic
_symmetry_space_group_name_Hall '-P 2a 2ac'
_symmetry_space_group_name_H-M 'P c c a'
_atom_sites_solution_hydrogens geom
_atom_sites_solution_primary direct
_atom_sites_solution_secondary difmap
_audit_creation_method SHELXL-97
_cell_angle_alpha 90.00
_cell_angle_beta 90.00
_cell_angle_gamma 90.00
_cell_formula_units_Z 4
_cell_length_a 16.864(4)
_cell_length_b 11.067(2)
_cell_length_c 22.764(4)
_cell_measurement_reflns_used 8103
_cell_measurement_temperature 296(2)
_cell_measurement_theta_max 25.20
_cell_measurement_theta_min 2.57
_cell_volume 4248.5(15)
_computing_cell_refinement
;
SMART (Bruker, 2008)
;
_computing_data_collection
;
SMART (Bruker, 2008)
;
_computing_data_reduction
;
SAINT (Bruker, 2008)
;
_computing_molecular_graphics
;
DIAMOND (Brandenburg, 2005
;
_computing_publication_material
;
SHELXTL (Bruker, 2008)
;
_computing_structure_refinement
;
SHELXL2014 (Sheldrick, 2015)
;
_computing_structure_solution
;
SHELXS97 (Sheldrick, 2008)
;
_diffrn_ambient_temperature 296(2)
_diffrn_measured_fraction_theta_full 0.996
_diffrn_measured_fraction_theta_max 0.996
_diffrn_measurement_device_type 'Bruker SMART APEX DUO CCD'
_diffrn_measurement_method 'phi and omega scans'
_diffrn_radiation_monochromator graphite
_diffrn_radiation_source 'fine-focus sealed tube'
_diffrn_radiation_type MoK\a
_diffrn_radiation_wavelength 0.71073
_diffrn_reflns_av_R_equivalents 0.0253
_diffrn_reflns_av_sigmaI/netI 0.0164
_diffrn_reflns_limit_h_max 15
_diffrn_reflns_limit_h_min -20
_diffrn_reflns_limit_k_max 13
_diffrn_reflns_limit_k_min -13
_diffrn_reflns_limit_l_max 27
_diffrn_reflns_limit_l_min -26
_diffrn_reflns_number 26264
_diffrn_reflns_theta_full 25.26
_diffrn_reflns_theta_max 25.26
_diffrn_reflns_theta_min 1.79
_exptl_absorpt_coefficient_mu 1.195
_exptl_absorpt_correction_T_max 0.8153
_exptl_absorpt_correction_T_min 0.7809
_exptl_absorpt_correction_type multi-scan
_exptl_absorpt_process_details
;
(SADABS; Bruker, 2008)
;
_exptl_crystal_colour colorless
_exptl_crystal_density_diffrn 1.41
_exptl_crystal_density_method 'not measured'
_exptl_crystal_description block
_exptl_crystal_F_000 1848
_exptl_crystal_size_max 0.22
_exptl_crystal_size_mid 0.20
_exptl_crystal_size_min 0.18
_platon_squeeze_details
;
;
_refine_diff_density_max 0.529
_refine_diff_density_min -0.501
_refine_ls_extinction_method none
_refine_ls_goodness_of_fit_ref 1.059
_refine_ls_hydrogen_treatment constr
_refine_ls_matrix_type full
_refine_ls_number_parameters 266
_refine_ls_number_reflns 3849
_refine_ls_number_restraints 246
_refine_ls_restrained_S_all 1.067
_refine_ls_R_factor_all 0.0510
_refine_ls_R_factor_gt 0.0449
_refine_ls_shift/su_max 0.016
_refine_ls_shift/su_mean 0.001
_refine_ls_structure_factor_coef Fsqd
_refine_ls_weighting_details 'calc w=1/[\s^2^(Fo^2^)+(0.0634P)^2^+4.8367P] where P=(Fo^2^+2Fc^2^)/3'
_refine_ls_weighting_scheme calc
_refine_ls_wR_factor_gt 0.1239
_refine_ls_wR_factor_ref 0.1281
_reflns_number_gt 3314
_reflns_number_total 3849
_reflns_threshold_expression >2sigma(I)
_cod_data_source_file fp3027sup1.cif
_cod_data_source_block I
_cod_depositor_comments 'Adding full bibliography for 2020464.cif.'
_cod_original_cell_volume 4248.6(14)
_cod_original_sg_symbol_Hall -P2a2ac
_cod_database_code 2020464
_cod_database_fobs_code 2020464

loop_
_symmetry_equiv_pos_as_xyz
'x, y, z'
'-x+1/2, -y, z'
'-x, y, -z+1/2'
'x+1/2, -y, -z+1/2'
'-x, -y, -z'
'x-1/2, y, -z'
'x, -y, z-1/2'
'-x-1/2, y, z-1/2'

loop_
_atom_site_type_symbol
_atom_site_label
_atom_site_fract_x
_atom_site_fract_y
_atom_site_fract_z
_atom_site_U_iso_or_equiv
_atom_site_adp_type
_atom_site_calc_flag
_atom_site_refinement_flags
_atom_site_occupancy
_atom_site_symmetry_multiplicity
_atom_site_disorder_assembly
_atom_site_disorder_group
C C1 0.0546(2) 0.3973(3) 0.40649(16) 0.0589(9) Uani d . 1 1 . .
C C2 0.0883(2) 0.3310(4) 0.35506(15) 0.0614(9) Uani d . 1 1 . .
C C3 0.0575(2) 0.2214(4) 0.33640(18) 0.0680(11) Uani d . 1 1 . .
H H3 0.0147 0.1879 0.3563 0.082 Uiso calc R 1 1 . .
C C4 0.0892(2) 0.1613(4) 0.28896(18) 0.0734(11) Uani d . 1 1 . .
H H4 0.0681 0.0874 0.2773 0.088 Uiso calc R 1 1 . .
C C5 0.1520(2) 0.2106(4) 0.25892(18) 0.0697(10) Uani d . 1 1 . .
C C6 0.1844(3) 0.3200(4) 0.27632(19) 0.0781(12) Uani d . 1 1 . .
H H6 0.2269 0.3534 0.2560 0.094 Uiso calc R 1 1 . .
C C7 0.1525(3) 0.3787(4) 0.32435(18) 0.0730(11) Uani d . 1 1 . .
H H7 0.1744 0.4517 0.3365 0.088 Uiso calc R 1 1 . .
C C8 0.23239(13) 0.1993(2) 0.17420(11) 0.0698(11) Uani d G 1 1 . .
C C9 0.31206(15) 0.1671(2) 0.17514(11) 0.0838(14) Uani d G 1 1 . .
H H9 0.3297 0.1076 0.2008 0.101 Uiso calc R 1 1 . .
C C10 0.36539(11) 0.2240(3) 0.13770(11) 0.0773(12) Uani d G 1 1 . .
H H10 0.4187 0.2025 0.1383 0.093 Uiso calc R 1 1 . .
C C11 0.33907(12) 0.3131(2) 0.09932(9) 0.0522(8) Uani d G 1 1 . .
C C12 0.25940(13) 0.3453(2) 0.09838(11) 0.0658(10) Uani d G 1 1 . .
H H12 0.2418 0.4049 0.0727 0.079 Uiso calc R 1 1 . .
C C13 0.20606(10) 0.2884(2) 0.13582(13) 0.0773(12) Uani d G 1 1 . .
H H13 0.1528 0.3099 0.1352 0.093 Uiso calc R 1 1 . .
C C14 0.3975(2) 0.3798(3) 0.06168(14) 0.0539(8) Uani d . 1 1 . .
N N1A 0.13457(17) 0.7306(2) 0.47790(12) 0.0619(9) Uani d PGDU 0.564(6) 1 A 1
C C18A 0.2118(2) 0.7201(3) 0.4572(2) 0.0697(18) Uani d PGDU 0.564(6) 1 A 1
H H18A 0.2312 0.6451 0.4456 0.084 Uiso calc PR 0.564(6) 1 A 1
C C19A 0.2600(2) 0.8217(4) 0.4537(2) 0.0743(18) Uani d PGDU 0.564(6) 1 A 1
H H19A 0.3117 0.8147 0.4398 0.089 Uiso calc PR 0.564(6) 1 A 1
C C20A 0.2310(2) 0.9338(3) 0.47094(15) 0.0701(12) Uani d PGDU 0.564(6) 1 . 1
C C21A 0.15383(19) 0.9443(2) 0.4917(2) 0.0785(18) Uani d PGDU 0.564(6) 1 A 1
C C22A 0.10559(13) 0.8427(3) 0.4952(2) 0.0719(17) Uani d PGDU 0.564(6) 1 A 1
H H22A 0.0539 0.8497 0.5090 0.086 Uiso calc PR 0.564(6) 1 A 1
N N1B 0.12462(15) 0.7505(2) 0.48373(12) 0.0619(9) Uani d PGDU 0.436(6) 1 A 2
C C18B 0.1182(2) 0.8396(3) 0.52649(17) 0.074(2) Uani d PGDU 0.436(6) 1 A 2
H H18B 0.0844 0.8286 0.5583 0.088 Uiso calc PR 0.436(6) 1 A 2
C C19B 0.1625(2) 0.9451(3) 0.52171(19) 0.076(2) Uani d PGDU 0.436(6) 1 A 2
C C20B 0.2130(2) 0.9616(2) 0.47418(16) 0.0701(12) Uani d PGDU 0.436(6) 1 . 2
C C21B 0.2194(3) 0.8724(4) 0.43142(12) 0.079(2) Uani d PGDU 0.436(6) 1 A 2
C C22B 0.1752(3) 0.7669(3) 0.43620(11) 0.073(2) Uani d PGDU 0.436(6) 1 A 2
H H22B 0.1795 0.7072 0.4076 0.088 Uiso calc PR 0.436(6) 1 A 2
C C23A 0.1193(7) 1.0573(8) 0.5101(4) 0.120(4) Uani d PDU 0.50 1 A 1
H H23A 0.1591 1.1061 0.5287 0.179 Uiso calc PR 0.50 1 A 1
H H23B 0.0771 1.0418 0.5375 0.179 Uiso calc PR 0.50 1 A 1
H H23C 0.0986 1.0992 0.4765 0.179 Uiso calc PR 0.50 1 A 1
C C23B 0.2713(7) 0.8897(13) 0.3822(5) 0.111(6) Uani d PDU 0.25 1 A 2
H H23D 0.2562 0.9616 0.3614 0.166 Uiso calc PR 0.25 1 A 2
H H23E 0.2676 0.8214 0.3564 0.166 Uiso calc PR 0.25 1 A 2
H H23F 0.3249 0.8978 0.3959 0.166 Uiso calc PR 0.25 1 A 2
C C23C 0.1536(11) 1.0333(15) 0.5664(7) 0.116(6) Uani d PDU 0.25 1 A 2
H H23G 0.1191 1.0964 0.5527 0.174 Uiso calc PR 0.25 1 A 2
H H23H 0.2045 1.0668 0.5759 0.174 Uiso calc PR 0.25 1 A 2
H H23I 0.1311 0.9964 0.6007 0.174 Uiso calc PR 0.25 1 A 2
O O1 -0.00252(16) 0.3506(2) 0.43328(11) 0.0686(7) Uani d . 1 1 . .
O O2 0.08591(19) 0.4959(3) 0.41976(11) 0.0804(9) Uani d . 1 1 A .
O O3 0.1801(2) 0.1448(3) 0.21242(14) 0.0899(10) Uani d . 1 1 . .
Zn Zn1 0.05787(2) 0.59574(4) 0.490891(16) 0.05170(17) Uani d . 1 1 . .
O O4 0.37543(16) 0.4771(2) 0.03891(11) 0.0665(7) Uani d . 1 1 . .
O O5 0.46489(17) 0.3341(3) 0.05522(13) 0.0755(8) Uani d . 1 1 . .

loop_
_atom_site_aniso_label
_atom_site_aniso_U_11
_atom_site_aniso_U_22
_atom_site_aniso_U_33
_atom_site_aniso_U_12
_atom_site_aniso_U_13
_atom_site_aniso_U_23
C1 0.063(2) 0.072(2) 0.0422(18) -0.0232(18) 0.0015(15) -0.0008(16)
C2 0.059(2) 0.077(2) 0.0478(19) -0.0234(19) 0.0049(16) -0.0076(17)
C3 0.060(2) 0.080(3) 0.064(2) -0.029(2) 0.0082(17) -0.013(2)
C4 0.066(2) 0.081(3) 0.073(3) -0.021(2) 0.005(2) -0.023(2)
C5 0.064(2) 0.082(3) 0.064(2) -0.012(2) 0.0092(18) -0.017(2)
C6 0.071(3) 0.092(3) 0.071(3) -0.025(2) 0.021(2) -0.012(2)
C7 0.076(3) 0.082(3) 0.062(2) -0.032(2) 0.013(2) -0.015(2)
C8 0.070(3) 0.078(3) 0.061(2) 0.000(2) 0.0121(19) -0.017(2)
C9 0.071(3) 0.119(4) 0.062(2) 0.017(3) -0.002(2) 0.027(3)
C10 0.054(2) 0.111(3) 0.067(2) 0.026(2) 0.0013(18) 0.027(2)
C11 0.0530(19) 0.062(2) 0.0419(16) 0.0199(16) -0.0027(14) -0.0049(15)
C12 0.057(2) 0.058(2) 0.082(3) 0.0184(18) -0.0099(19) 0.000(2)
C13 0.052(2) 0.066(2) 0.114(4) 0.0128(19) 0.004(2) -0.010(2)
C14 0.060(2) 0.059(2) 0.0428(17) 0.0258(17) 0.0010(15) -0.0055(15)
N1A 0.0648(18) 0.0636(18) 0.0571(17) -0.0475(16) 0.0012(14) -0.0045(14)
C18A 0.070(3) 0.064(3) 0.075(4) -0.040(3) 0.014(3) -0.009(3)
C19A 0.066(4) 0.067(3) 0.090(4) -0.039(3) 0.018(3) -0.015(3)
C20A 0.073(3) 0.064(2) 0.074(2) -0.049(2) 0.011(2) -0.0075(19)
C21A 0.084(3) 0.061(3) 0.090(4) -0.039(3) 0.022(3) -0.014(3)
C22A 0.069(3) 0.069(3) 0.077(4) -0.046(3) 0.016(3) 0.000(3)
N1B 0.0648(18) 0.0636(18) 0.0571(17) -0.0475(16) 0.0012(14) -0.0045(14)
C18B 0.082(4) 0.068(3) 0.071(4) -0.043(3) 0.002(4) 0.004(3)
C19B 0.086(4) 0.068(3) 0.075(4) -0.046(3) 0.015(4) -0.003(3)
C20B 0.073(3) 0.064(2) 0.074(2) -0.049(2) 0.011(2) -0.0075(19)
C21B 0.087(4) 0.074(4) 0.074(4) -0.054(4) 0.018(4) -0.008(3)
C22B 0.082(4) 0.068(4) 0.070(4) -0.053(3) 0.006(3) -0.007(3)
C23A 0.102(7) 0.077(5) 0.180(9) -0.030(5) 0.049(7) -0.034(7)
C23B 0.142(13) 0.077(10) 0.113(12) -0.066(10) 0.083(10) -0.048(9)
C23C 0.120(12) 0.084(10) 0.143(12) -0.020(10) 0.031(11) -0.029(9)
O1 0.0738(17) 0.0752(17) 0.0568(15) -0.0265(14) 0.0152(13) -0.0091(13)
O2 0.100(2) 0.0868(19) 0.0540(15) -0.0488(17) 0.0197(14) -0.0175(14)
O3 0.096(2) 0.087(2) 0.087(2) -0.0156(18) 0.0344(18) -0.0249(17)
Zn1 0.0558(3) 0.0568(3) 0.0425(2) -0.03991(19) 0.00089(16) 0.00041(16)
O4 0.0709(16) 0.0594(15) 0.0693(16) 0.0290(13) 0.0059(13) 0.0073(13)
O5 0.0667(16) 0.0844(19) 0.0753(17) 0.0388(15) 0.0175(14) 0.0181(15)

loop_
_atom_type_symbol
_atom_type_description
_atom_type_scat_dispersion_real
_atom_type_scat_dispersion_imag
_atom_type_scat_source
C C 0.0033 0.0016 'International Tables Vol C Tables 4.2.6.8 and 6.1.1.4'
H H 0.0000 0.0000 'International Tables Vol C Tables 4.2.6.8 and 6.1.1.4'
N N 0.0061 0.0033 'International Tables Vol C Tables 4.2.6.8 and 6.1.1.4'
O O 0.0106 0.0060 'International Tables Vol C Tables 4.2.6.8 and 6.1.1.4'
Zn Zn 0.2839 1.4301 'International Tables Vol C Tables 4.2.6.8 and 6.1.1.4'

loop_
_geom_angle_atom_site_label_1
_geom_angle_atom_site_label_2
_geom_angle_atom_site_label_3
_geom_angle_site_symmetry_1
_geom_angle_site_symmetry_3
_geom_angle
_geom_angle_publ_flag
O1 C1 O2 . . 124.6(4) ?
O1 C1 C2 . . 118.2(3) ?
O2 C1 C2 . . 117.2(3) ?
C3 C2 C7 . . 118.0(3) ?
C3 C2 C1 . . 121.8(3) ?
C7 C2 C1 . . 120.3(3) ?
C4 C3 C2 . . 121.2(4) ?
C4 C3 H3 . . 119.4 ?
C2 C3 H3 . . 119.4 ?
C3 C4 C5 . . 119.8(4) ?
C3 C4 H4 . . 120.1 ?
C5 C4 H4 . . 120.1 ?
O3 C5 C4 . . 116.1(4) ?
O3 C5 C6 . . 123.3(4) ?
C4 C5 C6 . . 120.6(4) ?
C7 C6 C5 . . 118.9(4) ?
C7 C6 H6 . . 120.5 ?
C5 C6 H6 . . 120.5 ?
C6 C7 C2 . . 121.5(4) ?
C6 C7 H7 . . 119.3 ?
C2 C7 H7 . . 119.3 ?
O3 C8 C9 . . 119.8(2) ?
O3 C8 C13 . . 120.2(2) ?
C9 C8 C13 . . 120.0 ?
C10 C9 C8 . . 120.0 ?
C10 C9 H9 . . 120.0 ?
C8 C9 H9 . . 120.0 ?
C9 C10 C11 . . 120.0 ?
C9 C10 H10 . . 120.0 ?
C11 C10 H10 . . 120.0 ?
C10 C11 C12 . . 120.0 ?
C10 C11 C14 . . 119.90(19) ?
C12 C11 C14 . . 119.99(19) ?
C13 C12 C11 . . 120.0 ?
C13 C12 H12 . . 120.0 ?
C11 C12 H12 . . 120.0 ?
C12 C13 C8 . . 120.0 ?
C12 C13 H13 . . 120.0 ?
C8 C13 H13 . . 120.0 ?
O4 C14 O5 . . 124.6(4) ?
O4 C14 C11 . . 117.7(3) ?
O5 C14 C11 . . 117.7(3) ?
C18A N1A C22A . . 120.0 ?
C18A N1A Zn1 . . 126.48(16) ?
C22A N1A Zn1 . . 113.42(16) ?
C19A C18A N1A . . 120.0 ?
C19A C18A H18A . . 120.0 ?
N1A C18A H18A . . 120.0 ?
C20A C19A C18A . . 120.0 ?
C20A C19A H19A . . 120.0 ?
C18A C19A H19A . . 120.0 ?
C19A C20A C21A . . 120.0 ?
C19A C20A C20A . 2_575 132.6(4) ?
C21A C20A C20A . 2_575 107.3(4) ?
C20A C21A C22A . . 120.0 ?
C20A C21A C23A . . 123.4(5) ?
C22A C21A C23A . . 116.6(5) ?
C21A C22A N1A . . 120.0 ?
C21A C22A H22A . . 120.0 ?
N1A C22A H22A . . 120.0 ?
C22B N1B C18B . . 120.0 ?
C22B N1B Zn1 . . 120.44(15) ?
C18B N1B Zn1 . . 119.56(15) ?
C19B C18B N1B . . 120.0 ?
C19B C18B H18B . . 120.0 ?
N1B C18B H18B . . 120.0 ?
C18B C19B C20B . . 120.0 ?
C18B C19B C23C . . 117.8(10) ?
C20B C19B C23C . . 122.2(10) ?
C21B C20B C19B . . 120.0 ?
C21B C20B C20B . 2_575 109.6(3) ?
C19B C20B C20B . 2_575 125.49(13) ?
C20B C21B C22B . . 120.0 ?
C20B C21B C23B . . 120.0(7) ?
C22B C21B C23B . . 120.0(6) ?
N1B C22B C21B . . 120.0 ?
N1B C22B H22B . . 120.0 ?
C21B C22B H22B . . 120.0 ?
C21B C23B H23D . . 109.5 ?
C21B C23B H23E . . 109.5 ?
H23D C23B H23E . . 109.5 ?
C21B C23B H23F . . 109.5 ?
H23D C23B H23F . . 109.5 ?
H23E C23B H23F . . 109.5 ?
C19B C23C H23G . . 109.5 ?
C19B C23C H23H . . 109.5 ?
H23G C23C H23H . . 109.5 ?
C19B C23C H23I . . 109.5 ?
H23G C23C H23I . . 109.5 ?
H23H C23C H23I . . 109.5 ?
C1 O1 Zn1 . 5_566 129.9(2) ?
C1 O2 Zn1 . . 125.0(2) ?
C5 O3 C8 . . 118.5(3) ?
N1A Zn1 O2 . . 97.99(11) y
N1A Zn1 O5 . 4_465 97.88(12) y
O2 Zn1 O5 . 4_465 88.61(14) y
N1A Zn1 O4 . 8_656 101.70(12) y
O2 Zn1 O4 . 8_656 87.04(13) y
O5 Zn1 O4 4_465 8_656 160.35(10) y
N1A Zn1 O1 . 5_566 101.71(11) y
O2 Zn1 O1 . 5_566 160.30(10) y
O5 Zn1 O1 4_465 5_566 88.45(12) y
O4 Zn1 O1 8_656 5_566 89.22(11) y
N1A Zn1 N1B . . 8.5 ?
O2 Zn1 N1B . . 105.34(11) ?
O5 Zn1 N1B 4_465 . 93.62(11) ?
O4 Zn1 N1B 8_656 . 106.02(11) ?
O1 Zn1 N1B 5_566 . 94.28(11) ?
N1A Zn1 Zn1 . 5_566 178.25(11) ?
O2 Zn1 Zn1 . 5_566 82.68(7) ?
O5 Zn1 Zn1 4_465 5_566 80.51(7) ?
O4 Zn1 Zn1 8_656 5_566 79.93(7) ?
O1 Zn1 Zn1 5_566 5_566 77.63(7) ?
N1B Zn1 Zn1 . 5_566 170.04(10) ?
C14 O4 Zn1 . 8_655 127.6(2) ?
C14 O5 Zn1 . 4_565 127.2(2) ?

loop_
_geom_bond_atom_site_label_1
_geom_bond_atom_site_label_2
_geom_bond_site_symmetry_2
_geom_bond_distance
_geom_bond_publ_flag
C1 O1 . 1.251(4) ?
C1 O2 . 1.249(4) ?
C1 C2 . 1.494(5) ?
C2 C3 . 1.387(5) ?
C2 C7 . 1.392(5) ?
C3 C4 . 1.376(6) ?
C3 H3 . 0.9300 ?
C4 C5 . 1.374(5) ?
C4 H4 . 0.9300 ?
C5 O3 . 1.369(5) ?
C5 C6 . 1.386(6) ?
C6 C7 . 1.381(6) ?
C6 H6 . 0.9300 ?
C7 H7 . 0.9300 ?
C8 O3 . 1.378(3) ?
C8 C9 . 1.3900 ?
C8 C13 . 1.3900 ?
C9 C10 . 1.3900 ?
C9 H9 . 0.9300 ?
C10 C11 . 1.3900 ?
C10 H10 . 0.9300 ?
C11 C12 . 1.3900 ?
C11 C14 . 1.500(4) ?
C12 C13 . 1.3900 ?
C12 H12 . 0.9300 ?
C13 H13 . 0.9300 ?
C14 O4 . 1.251(4) ?
C14 O5 . 1.253(4) ?
N1A C18A . 1.3900 ?
N1A C22A . 1.3900 ?
Zn1 N1A . 1.9971(17) y
C18A C19A . 1.3900 ?
C18A H18A . 0.9300 ?
C19A C20A . 1.3900 ?
C19A H19A . 0.9300 ?
C20A C21A . 1.3900 ?
C20A C20A 2_575 1.599(4) ?
C21A C22A . 1.3900 ?
C21A C23A . 1.443(8) ?
C22A H22A . 0.9300 ?
N1B C22B . 1.3900 ?
N1B C18B . 1.3900 ?
N1B Zn1 . 2.0557(17) ?
C18B C19B . 1.3899 ?
C18B H18B . 0.9300 ?
C19B C20B . 1.3900 ?
C19B C23C . 1.416(9) ?
C20B C21B . 1.3899 ?
C20B C20B 2_575 1.509(4) ?
C21B C22B . 1.3901 ?
C21B C23B . 1.435(9) ?
C22B H22B . 0.9300 ?
C23A H23A . 0.9600 ?
C23A H23B . 0.9600 ?
C23A H23C . 0.9600 ?
C23B H23D . 0.9600 ?
C23B H23E . 0.9600 ?
C23B H23F . 0.9600 ?
C23C H23G . 0.9600 ?
C23C H23H . 0.9600 ?
C23C H23I . 0.9600 ?
O1 Zn1 5_566 2.050(3) ?
Zn1 O2 . 2.017(3) y
Zn1 O5 4_465 2.040(3) y
Zn1 O4 8_656 2.046(3) y
Zn1 O1 5_566 2.050(3) y
Zn1 Zn1 5_566 2.9107(7) ?
O4 Zn1 8_655 2.046(3) ?
O5 Zn1 4_565 2.040(3) ?

loop_
_platon_squeeze_void_nr
_platon_squeeze_void_average_x
_platon_squeeze_void_average_y
_platon_squeeze_void_average_z
_platon_squeeze_void_volume
_platon_squeeze_void_count_electrons
_platon_squeeze_void_content
1 0.048 0.000 0.176 8 0 ' '
2 0.048 0.000 0.676 7 0 ' '
3 0.452 0.000 0.176 6 0 ' '
4 0.452 0.000 0.676 7 0 ' '
5 0.548 0.000 0.324 7 0 ' '
6 0.548 0.000 0.824 8 1 ' '
7 0.952 0.000 0.324 7 0 ' '
8 0.952 0.000 0.824 7 0 ' '
9 0.000 0.298 0.750 207 50 ' '
10 0.500 0.298 0.250 207 50 ' '
11 0.000 0.702 0.250 206 50 ' '
12 0.500 0.702 0.750 206 50 ' '
